data_1519669
loop_
_publ_author_name
'Datta, Amitabha'
'Massera, Chiara'
'Clegg, Jack K.'
'Arom\'i, Guillem'
'Aguil\`a, David'
'Huang, Jui-Hsien'
'Chuang, Sheng-Jie'

_publ_section_title
;
 Discrete and polymeric complexes formed from cobalt(ii),
 4,4&#x2032;-bipyridine and 2-sulfoterephthalate: synthetic,
 crystallographic and magnetic studies
;
_journal_issue 24
_journal_name_full CrystEngComm
_journal_page_first 4502
_journal_paper_doi 10.1039/C5CE00713E
_journal_volume 17
_journal_year 2015
_chemical_formula_moiety
;
C16 H10 Co O16 S2, C20 H24 Co N4 O4, 2(C10 H9 N2), 2(H2 O)
;
_chemical_formula_sum 'C56 H56 Co2 N8 O22 S2'
_chemical_formula_weight 1375.07
_chemical_name_systematic
; 
 ? 
;
_space_group_IT_number 14
_symmetry_cell_setting monoclinic
_symmetry_Int_Tables_number 14
_symmetry_space_group_name_Hall '-P 2yn'
_symmetry_space_group_name_H-M 'P 1 21/n 1'
_atom_sites_solution_hydrogens geom
_atom_sites_solution_primary direct
_atom_sites_solution_secondary difmap
_audit_creation_method SHELXL-97
_audit_update_record
;
2014-11-28 deposited with the CCDC.
2015-05-12 downloaded from the CCDC.
;
_cell_angle_alpha 90.000
_cell_angle_beta 90.537(5)
_cell_angle_gamma 90.000
_cell_formula_units_Z 2
_cell_length_a 10.118(5)
_cell_length_b 13.926(5)
_cell_length_c 19.699(5)
_cell_measurement_reflns_used 4464
_cell_measurement_temperature 150(2)
_cell_measurement_theta_max 30.7877
_cell_measurement_theta_min 3.0962
_cell_volume 2775.5(18)
_computing_cell_refinement
;
CrysAlisPro, Agilent Technologies,
Version 1.171.35.11 (release 16-05-2011 CrysAlis171 .NET)
(compiled May 16 2011,17:55:39)
;
_computing_data_collection
;
CrysAlisPro, Agilent Technologies,
Version 1.171.35.11 (release 16-05-2011 CrysAlis171 .NET)
(compiled May 16 2011,17:55:39)
;
_computing_data_reduction
;
CrysAlisPro, Agilent Technologies,
Version 1.171.35.11 (release 16-05-2011 CrysAlis171 .NET)
(compiled May 16 2011,17:55:39)
;
_computing_molecular_graphics
;ORTEP-3 (Farrugia, 1997)
WINGX-32 (Farrugia, 1999) 
;
_computing_publication_material 'enCIFer 1.1 (CCDC, 2005)'
_computing_structure_refinement 'SHELXL-97 (Sheldrick, 1997)'
_computing_structure_solution 'SHELXS-97 (Sheldrick, 1990)'
_diffrn_ambient_temperature 150(2)
_diffrn_detector_area_resol_mean 16.0774
_diffrn_measured_fraction_theta_full 0.997
_diffrn_measured_fraction_theta_max 0.868
_diffrn_measurement_device_type 'Xcalibur, Sapphire3, Gemini ultra'
_diffrn_measurement_method '\w scans'
_diffrn_radiation_monochromator graphite
_diffrn_radiation_type MoK\a
_diffrn_radiation_wavelength 0.71073
_diffrn_reflns_av_R_equivalents 0.0330
_diffrn_reflns_av_sigmaI/netI 0.0495
_diffrn_reflns_limit_h_max 12
_diffrn_reflns_limit_h_min -14
_diffrn_reflns_limit_k_max 18
_diffrn_reflns_limit_k_min -19
_diffrn_reflns_limit_l_max 18
_diffrn_reflns_limit_l_min -27
_diffrn_reflns_number 14555
_diffrn_reflns_theta_full 25.00
_diffrn_reflns_theta_max 30.86
_diffrn_reflns_theta_min 3.22
_exptl_absorpt_coefficient_mu 0.766
_exptl_absorpt_correction_T_max 1.00000
_exptl_absorpt_correction_T_min 0.93853
_exptl_absorpt_correction_type multi-scan
_exptl_absorpt_process_details
;
CrysAlisPro, Agilent Technologies,
Version 1.171.35.21 (release 20-01-2012 CrysAlis171 .NET)
(compiled Jan 23 2012,18:06:46)
Empirical absorption correction using spherical harmonics,
 implemented in SCALE3 ABSPACK scaling algorithm.
;
_exptl_crystal_colour orange
_exptl_crystal_density_diffrn 1.645
_exptl_crystal_density_method 'not measured'
_exptl_crystal_description prism
_exptl_crystal_F_000 1420
_exptl_crystal_size_max 0.35
_exptl_crystal_size_mid 0.3
_exptl_crystal_size_min 0.25
_refine_diff_density_max 0.614
_refine_diff_density_min -0.931
_refine_diff_density_rms 0.091
_refine_ls_extinction_method none
_refine_ls_goodness_of_fit_ref 1.032
_refine_ls_hydrogen_treatment mixed
_refine_ls_matrix_type full
_refine_ls_number_parameters 433
_refine_ls_number_reflns 7596
_refine_ls_number_restraints 3
_refine_ls_restrained_S_all 1.032
_refine_ls_R_factor_all 0.0639
_refine_ls_R_factor_gt 0.0479
_refine_ls_shift/su_max 0.000
_refine_ls_shift/su_mean 0.000
_refine_ls_structure_factor_coef Fsqd
_refine_ls_weighting_details 'calc w=1/[\s^2^(Fo^2^)+(0.0589P)^2^+2.1321P] where P=(Fo^2^+2Fc^2^)/3'
_refine_ls_weighting_scheme calc
_refine_ls_wR_factor_gt 0.1158
_refine_ls_wR_factor_ref 0.1247
_reflns_number_gt 6120
_reflns_number_total 7596
_reflns_threshold_expression >2sigma(I)
_cod_data_source_file c5ce00713e2.cif
_cod_data_source_block da105
_cod_depositor_comments 'Adding full bibliography for 1519665--1519669.cif.'
_cod_original_sg_symbol_H-M P21/n
_cod_database_code 1519669

loop_
_symmetry_equiv_pos_as_xyz
'x, y, z'
'-x+1/2, y+1/2, -z+1/2'
'-x, -y, -z'
'x-1/2, -y-1/2, z-1/2'

loop_
_atom_site_label
_atom_site_type_symbol
_atom_site_fract_x
_atom_site_fract_y
_atom_site_fract_z
_atom_site_U_iso_or_equiv
_atom_site_adp_type
_atom_site_occupancy
_atom_site_symmetry_multiplicity
_atom_site_calc_flag
_atom_site_refinement_flags
C1 C 0.1170(2) -0.05953(16) -0.10128(11) 0.0142(4) Uani 1 1 d .
C2 C 0.1785(2) -0.10400(16) -0.16346(11) 0.0131(4) Uani 1 1 d .
C3 C 0.2009(2) -0.20312(16) -0.16964(11) 0.0129(4) Uani 1 1 d .
C4 C 0.2505(2) -0.24069(16) -0.22961(11) 0.0139(4) Uani 1 1 d .
H4 H 0.2666 -0.3077 -0.2330 0.017 Uiso 1 1 calc R
C5 C 0.2768(2) -0.18120(16) -0.28494(11) 0.0129(4) Uani 1 1 d .
C6 C 0.2586(2) -0.08223(16) -0.27789(11) 0.0153(4) Uani 1 1 d .
H6 H 0.2797 -0.0406 -0.3144 0.018 Uiso 1 1 calc R
C7 C 0.2099(2) -0.04426(16) -0.21800(11) 0.0147(4) Uani 1 1 d .
H7 H 0.1979 0.0231 -0.2140 0.018 Uiso 1 1 calc R
C8 C 0.3216(2) -0.22572(16) -0.35153(11) 0.0147(4) Uani 1 1 d .
C9 C -0.2643(2) -0.45059(17) -0.09172(11) 0.0181(4) Uani 1 1 d .
H9 H -0.2177 -0.4676 -0.0514 0.022 Uiso 1 1 calc R
C10 C -0.1927(2) -0.43579(17) -0.15046(11) 0.0176(4) Uani 1 1 d .
H10 H -0.0992 -0.4422 -0.1497 0.021 Uiso 1 1 calc R
C11 C -0.2580(2) -0.41162(16) -0.21048(11) 0.0139(4) Uani 1 1 d .
C12 C -0.3950(2) -0.39826(17) -0.20701(11) 0.0178(4) Uani 1 1 d .
H12 H -0.4435 -0.3785 -0.2461 0.021 Uiso 1 1 calc R
C13 C -0.4591(2) -0.41402(16) -0.14625(12) 0.0172(4) Uani 1 1 d .
H13 H -0.5521 -0.4046 -0.1449 0.021 Uiso 1 1 calc R
C14 C -0.1859(2) -0.40089(15) -0.27568(11) 0.0137(4) Uani 1 1 d .
C15 C -0.0496(2) -0.38487(17) -0.27695(11) 0.0174(4) Uani 1 1 d .
H15 H 0.0002 -0.3812 -0.2359 0.021 Uiso 1 1 calc R
C16 C 0.0119(2) -0.37445(17) -0.33935(12) 0.0185(5) Uani 1 1 d .
H16 H 0.1047 -0.3640 -0.3398 0.022 Uiso 1 1 calc R
C17 C -0.1832(2) -0.39491(18) -0.39767(11) 0.0195(5) Uani 1 1 d .
H17 H -0.2300 -0.3981 -0.4396 0.023 Uiso 1 1 calc R
C18 C -0.2528(2) -0.40753(17) -0.33791(11) 0.0175(4) Uani 1 1 d .
H18 H -0.3449 -0.4205 -0.3393 0.021 Uiso 1 1 calc R
C19 C -0.3214(2) -0.18628(18) -0.03066(12) 0.0199(5) Uani 1 1 d .
H19 H -0.2737 -0.2103 0.0075 0.024 Uiso 1 1 calc R
C20 C -0.2671(2) -0.19180(17) -0.09453(11) 0.0174(4) Uani 1 1 d .
H20 H -0.1815 -0.2183 -0.1004 0.021 Uiso 1 1 calc R
C21 C -0.3395(2) -0.15803(16) -0.15058(11) 0.0139(4) Uani 1 1 d .
C22 C -0.4655(2) -0.12090(17) -0.13972(11) 0.0163(4) Uani 1 1 d .
H22 H -0.5179 -0.0996 -0.1770 0.020 Uiso 1 1 calc R
C23 C -0.5138(2) -0.11524(17) -0.07468(11) 0.0168(4) Uani 1 1 d .
H23 H -0.5988 -0.0886 -0.0670 0.020 Uiso 1 1 calc R
C24 C -0.2827(2) -0.16050(15) -0.21969(11) 0.0133(4) Uani 1 1 d .
C25 C -0.1474(2) -0.14829(17) -0.22846(12) 0.0186(5) Uani 1 1 d .
H25 H -0.0900 -0.1400 -0.1905 0.022 Uiso 1 1 calc R
C26 C -0.0983(2) -0.14845(18) -0.29408(12) 0.0208(5) Uani 1 1 d .
H26 H -0.0061 -0.1388 -0.2998 0.025 Uiso 1 1 calc R
C27 C -0.3030(2) -0.17398(18) -0.34037(12) 0.0215(5) Uani 1 1 d .
H27 H -0.3578 -0.1835 -0.3792 0.026 Uiso 1 1 calc R
C28 C -0.3614(2) -0.17390(18) -0.27711(12) 0.0191(5) Uani 1 1 d .
H28 H -0.4540 -0.1829 -0.2730 0.023 Uiso 1 1 calc R
O1 O 0.18686(16) -0.03795(12) -0.05039(8) 0.0178(3) Uani 1 1 d .
O2 O -0.00636(15) -0.04460(12) -0.10243(8) 0.0167(3) Uani 1 1 d .
O3 O 0.27538(17) -0.26167(13) -0.05113(9) 0.0237(4) Uani 1 1 d .
O4 O 0.04043(16) -0.26008(12) -0.07562(8) 0.0206(4) Uani 1 1 d .
O5 O 0.18097(18) -0.37925(12) -0.12853(8) 0.0214(4) Uani 1 1 d .
O6 O 0.37191(18) -0.30809(12) -0.34889(8) 0.0226(4) Uani 1 1 d .
O7 O 0.30408(19) -0.17796(13) -0.40461(8) 0.0265(4) Uani 1 1 d .
O8 O -0.0106(2) -0.13770(13) 0.03426(10) 0.0233(4) Uani 1 1 d .
H1O H -0.044(4) -0.156(2) 0.0626(19) 0.035 Uiso 1 1 d .
H2O H 0.010(3) -0.179(3) 0.0072(17) 0.035 Uiso 1 1 d .
O9 O -0.33008(17) -0.48133(13) 0.06017(9) 0.0177(3) Uani 1 1 d .
H3O H -0.285(3) -0.523(2) 0.0759(16) 0.027 Uiso 1 1 d .
H4O H -0.308(3) -0.432(2) 0.0711(16) 0.027 Uiso 1 1 d .
O10 O -0.44480(17) -0.63740(12) -0.02715(9) 0.0174(3) Uani 1 1 d .
H5O H -0.404(3) -0.664(2) -0.0006(17) 0.026 Uiso 1 1 d .
H6O H -0.412(3) -0.645(2) -0.0590(17) 0.026 Uiso 1 1 d .
O11 O -0.4880(4) -0.0799(3) -0.4678(3) 0.1120(15) Uani 1 1 d D
H7O H -0.441(5) -0.121(4) -0.494(4) 0.168 Uiso 1 1 d D
H8O H -0.570(3) -0.105(4) -0.465(4) 0.168 Uiso 1 1 d D
S1 S 0.17172(5) -0.28266(4) -0.10044(3) 0.01444(12) Uani 1 1 d .
Co1 Co 0.0000 0.0000 0.0000 0.01351(10) Uani 1 2 d S
Co2 Co -0.5000 -0.5000 0.0000 0.01227(10) Uani 1 2 d S
N1 N -0.39663(18) -0.44198(14) -0.08903(9) 0.0156(4) Uani 1 1 d .
N2 N -0.0526(2) -0.37839(14) -0.39862(10) 0.0177(4) Uani 1 1 d .
N3 N -0.44068(19) -0.14733(14) -0.02231(10) 0.0180(4) Uani 1 1 d .
H3 H -0.4724 -0.1426 0.0190 0.022 Uiso 1 1 calc R
N4 N -0.1730(2) -0.16130(14) -0.34958(10) 0.0192(4) Uani 1 1 d .

loop_
_atom_site_aniso_label
_atom_site_aniso_U_11
_atom_site_aniso_U_22
_atom_site_aniso_U_33
_atom_site_aniso_U_23
_atom_site_aniso_U_13
_atom_site_aniso_U_12
C1 0.0156(10) 0.0145(10) 0.0126(10) 0.0024(8) 0.0015(8) 0.0030(8)
C2 0.0093(9) 0.0172(10) 0.0129(9) -0.0021(8) -0.0012(7) 0.0024(8)
C3 0.0077(9) 0.0181(10) 0.0128(10) 0.0011(8) 0.0003(7) 0.0006(8)
C4 0.0097(9) 0.0150(10) 0.0170(10) -0.0024(8) -0.0003(8) 0.0013(8)
C5 0.0077(9) 0.0179(10) 0.0130(10) -0.0023(8) 0.0007(7) 0.0001(8)
C6 0.0147(10) 0.0180(10) 0.0130(10) -0.0007(8) -0.0003(8) 0.0003(9)
C7 0.0166(10) 0.0131(10) 0.0146(10) -0.0006(8) -0.0007(8) 0.0021(8)
C8 0.0101(9) 0.0190(10) 0.0150(10) -0.0031(8) 0.0019(7) -0.0011(8)
C9 0.0157(10) 0.0249(11) 0.0138(10) 0.0033(9) 0.0005(8) 0.0026(9)
C10 0.0122(10) 0.0236(11) 0.0171(10) 0.0002(9) 0.0025(8) 0.0001(9)
C11 0.0141(10) 0.0152(10) 0.0125(10) -0.0003(8) 0.0030(8) -0.0021(8)
C12 0.0148(10) 0.0229(11) 0.0158(10) 0.0056(9) 0.0003(8) 0.0004(9)
C13 0.0127(10) 0.0203(11) 0.0187(11) 0.0026(9) 0.0036(8) 0.0018(9)
C14 0.0131(10) 0.0147(10) 0.0134(10) 0.0011(8) 0.0029(8) -0.0005(8)
C15 0.0154(10) 0.0217(11) 0.0151(10) -0.0003(9) 0.0009(8) -0.0036(9)
C16 0.0129(10) 0.0238(11) 0.0188(11) -0.0009(9) 0.0023(8) -0.0034(9)
C17 0.0191(11) 0.0266(12) 0.0128(10) -0.0021(9) 0.0013(8) -0.0018(10)
C18 0.0135(10) 0.0237(11) 0.0152(10) -0.0001(9) 0.0020(8) -0.0021(9)
C19 0.0158(10) 0.0289(12) 0.0151(10) 0.0030(9) 0.0004(8) 0.0017(10)
C20 0.0103(9) 0.0249(11) 0.0170(11) -0.0003(9) 0.0011(8) 0.0040(9)
C21 0.0106(9) 0.0165(10) 0.0146(10) -0.0011(8) 0.0026(7) -0.0023(8)
C22 0.0120(10) 0.0217(11) 0.0152(10) 0.0007(9) 0.0012(8) 0.0011(9)
C23 0.0123(9) 0.0206(11) 0.0175(10) -0.0016(9) 0.0036(8) 0.0002(9)
C24 0.0117(9) 0.0139(9) 0.0141(10) 0.0005(8) 0.0025(8) 0.0007(8)
C25 0.0122(10) 0.0250(11) 0.0186(11) -0.0027(9) 0.0020(8) -0.0009(9)
C26 0.0152(10) 0.0234(11) 0.0237(12) -0.0003(9) 0.0058(9) -0.0004(9)
C27 0.0215(11) 0.0285(12) 0.0144(10) 0.0000(9) -0.0004(9) -0.0023(10)
C28 0.0121(10) 0.0274(12) 0.0178(11) 0.0030(9) 0.0003(8) -0.0007(9)
O1 0.0155(8) 0.0250(8) 0.0127(7) -0.0026(6) -0.0014(6) 0.0046(7)
O2 0.0118(7) 0.0230(8) 0.0154(7) -0.0032(6) 0.0009(6) 0.0047(7)
O3 0.0238(9) 0.0262(9) 0.0210(8) 0.0067(7) -0.0084(7) 0.0010(7)
O4 0.0166(8) 0.0237(8) 0.0217(8) 0.0022(7) 0.0069(6) 0.0034(7)
O5 0.0283(9) 0.0160(8) 0.0200(8) 0.0011(6) 0.0038(7) 0.0036(7)
O6 0.0301(9) 0.0198(8) 0.0181(8) -0.0015(7) 0.0071(7) 0.0083(7)
O7 0.0365(10) 0.0301(10) 0.0128(8) 0.0010(7) 0.0020(7) 0.0123(8)
O8 0.0331(10) 0.0164(8) 0.0206(9) -0.0010(7) 0.0136(8) -0.0016(8)
O9 0.0175(8) 0.0172(8) 0.0182(8) 0.0022(7) -0.0053(6) 0.0006(7)
O10 0.0184(8) 0.0221(8) 0.0117(8) 0.0021(6) 0.0022(6) 0.0059(7)
O11 0.056(2) 0.094(3) 0.187(5) -0.013(3) 0.021(3) -0.009(2)
S1 0.0144(2) 0.0158(2) 0.0131(2) 0.0018(2) 0.00090(18) 0.0035(2)
Co1 0.0117(2) 0.0162(2) 0.0126(2) -0.00125(15) 0.00168(15) 0.00144(16)
Co2 0.01067(19) 0.0157(2) 0.01044(19) 0.00180(15) 0.00174(14) 0.00252(16)
N1 0.0151(9) 0.0169(9) 0.0148(9) 0.0013(7) 0.0032(7) 0.0018(8)
N2 0.0187(9) 0.0184(9) 0.0159(9) 0.0003(7) 0.0034(7) -0.0017(8)
N3 0.0156(9) 0.0237(10) 0.0147(9) -0.0009(8) 0.0050(7) -0.0011(8)
N4 0.0219(10) 0.0195(10) 0.0163(9) 0.0009(8) 0.0057(7) -0.0017(8)

loop_
_atom_type_symbol
_atom_type_description
_atom_type_scat_dispersion_real
_atom_type_scat_dispersion_imag
_atom_type_scat_source
C C 0.0033 0.0016 'International Tables Vol C Tables 4.2.6.8 and 6.1.1.4'
H H 0.0000 0.0000 'International Tables Vol C Tables 4.2.6.8 and 6.1.1.4'
O O 0.0106 0.0060 'International Tables Vol C Tables 4.2.6.8 and 6.1.1.4'
S S 0.1246 0.1234 'International Tables Vol C Tables 4.2.6.8 and 6.1.1.4'
Co Co 0.3494 0.9721 'International Tables Vol C Tables 4.2.6.8 and 6.1.1.4'
N N 0.0061 0.0033 'International Tables Vol C Tables 4.2.6.8 and 6.1.1.4'

loop_
_geom_angle_atom_site_label_1
_geom_angle_atom_site_label_2
_geom_angle_atom_site_label_3
_geom_angle
_geom_angle_site_symmetry_1
_geom_angle_site_symmetry_3
O1 C1 O2 121.5(2) . .
O1 C1 C2 120.78(19) . .
O2 C1 C2 117.76(19) . .
O1 C1 Co1 63.03(11) . .
O2 C1 Co1 58.65(11) . .
C2 C1 Co1 174.23(16) . .
C7 C2 C3 118.69(19) . .
C7 C2 C1 118.51(19) . .
C3 C2 C1 122.76(19) . .
C4 C3 C2 120.2(2) . .
C4 C3 S1 118.66(17) . .
C2 C3 S1 121.07(16) . .
C3 C4 C5 120.9(2) . .
C3 C4 H4 119.6 . .
C5 C4 H4 119.6 . .
C4 C5 C6 118.8(2) . .
C4 C5 C8 119.40(19) . .
C6 C5 C8 121.8(2) . .
C7 C6 C5 120.6(2) . .
C7 C6 H6 119.7 . .
C5 C6 H6 119.7 . .
C6 C7 C2 120.8(2) . .
C6 C7 H7 119.6 . .
C2 C7 H7 119.6 . .
O7 C8 O6 125.1(2) . .
O7 C8 C5 117.5(2) . .
O6 C8 C5 117.4(2) . .
N1 C9 C10 123.2(2) . .
N1 C9 H9 118.4 . .
C10 C9 H9 118.4 . .
C9 C10 C11 119.9(2) . .
C9 C10 H10 120.1 . .
C11 C10 H10 120.1 . .
C10 C11 C12 116.94(19) . .
C10 C11 C14 121.7(2) . .
C12 C11 C14 121.4(2) . .
C13 C12 C11 119.6(2) . .
C13 C12 H12 120.2 . .
C11 C12 H12 120.2 . .
N1 C13 C12 123.4(2) . .
N1 C13 H13 118.3 . .
C12 C13 H13 118.3 . .
C18 C14 C15 117.67(19) . .
C18 C14 C11 120.85(19) . .
C15 C14 C11 121.5(2) . .
C16 C15 C14 118.8(2) . .
C16 C15 H15 120.6 . .
C14 C15 H15 120.6 . .
N2 C16 C15 123.4(2) . .
N2 C16 H16 118.3 . .
C15 C16 H16 118.3 . .
N2 C17 C18 122.7(2) . .
N2 C17 H17 118.6 . .
C18 C17 H17 118.6 . .
C17 C18 C14 119.4(2) . .
C17 C18 H18 120.3 . .
C14 C18 H18 120.3 . .
N3 C19 C20 120.2(2) . .
N3 C19 H19 119.9 . .
C20 C19 H19 119.9 . .
C19 C20 C21 119.4(2) . .
C19 C20 H20 120.3 . .
C21 C20 H20 120.3 . .
C22 C21 C20 118.4(2) . .
C22 C21 C24 120.8(2) . .
C20 C21 C24 120.76(19) . .
C23 C22 C21 119.8(2) . .
C23 C22 H22 120.1 . .
C21 C22 H22 120.1 . .
N3 C23 C22 119.9(2) . .
N3 C23 H23 120.0 . .
C22 C23 H23 120.0 . .
C28 C24 C25 118.2(2) . .
C28 C24 C21 121.73(19) . .
C25 C24 C21 120.1(2) . .
C26 C25 C24 118.4(2) . .
C26 C25 H25 120.8 . .
C24 C25 H25 120.8 . .
N4 C26 C25 123.9(2) . .
N4 C26 H26 118.1 . .
C25 C26 H26 118.1 . .
N4 C27 C28 123.3(2) . .
N4 C27 H27 118.4 . .
C28 C27 H27 118.4 . .
C27 C28 C24 119.1(2) . .
C27 C28 H28 120.4 . .
C24 C28 H28 120.4 . .
C1 O1 Co1 86.47(13) . .
C1 O2 Co1 90.57(13) . .
Co1 O8 H1O 129(3) . .
Co1 O8 H2O 116(2) . .
H1O O8 H2O 113(4) . .
Co2 O9 H3O 126(2) . .
Co2 O9 H4O 121(2) . .
H3O O9 H4O 113(3) . .
Co2 O10 H5O 115(2) . .
Co2 O10 H6O 119(3) . .
H5O O10 H6O 106(3) . .
H7O O11 H8O 106(5) . .
O3 S1 O4 112.82(11) . .
O3 S1 O5 113.02(11) . .
O4 S1 O5 112.91(10) . .
O3 S1 C3 105.20(10) . .
O4 S1 C3 106.33(10) . .
O5 S1 C3 105.73(10) . .
O8 Co1 O8 180.00(16) 3 .
O8 Co1 O2 92.21(7) 3 3
O8 Co1 O2 87.79(7) . 3
O8 Co1 O2 87.79(7) 3 .
O8 Co1 O2 92.21(7) . .
O2 Co1 O2 180.00(12) 3 .
O8 Co1 O1 88.36(7) 3 3
O8 Co1 O1 91.64(7) . 3
O2 Co1 O1 61.22(6) 3 3
O2 Co1 O1 118.78(6) . 3
O8 Co1 O1 91.64(7) 3 .
O8 Co1 O1 88.36(7) . .
O2 Co1 O1 118.78(6) 3 .
O2 Co1 O1 61.22(6) . .
O1 Co1 O1 180.00(11) 3 .
O8 Co1 C1 88.78(7) 3 3
O8 Co1 C1 91.22(7) . 3
O2 Co1 C1 30.79(7) 3 3
O2 Co1 C1 149.21(7) . 3
O1 Co1 C1 30.50(6) 3 3
O1 Co1 C1 149.50(6) . 3
O8 Co1 C1 91.22(7) 3 .
O8 Co1 C1 88.78(7) . .
O2 Co1 C1 149.21(7) 3 .
O2 Co1 C1 30.79(7) . .
O1 Co1 C1 149.50(6) 3 .
O1 Co1 C1 30.50(6) . .
C1 Co1 C1 180.00(10) 3 .
O10 Co2 O10 180.00(9) 3_445 .
O10 Co2 O9 92.24(7) 3_445 3_445
O10 Co2 O9 87.76(7) . 3_445
O10 Co2 O9 87.76(7) 3_445 .
O10 Co2 O9 92.24(7) . .
O9 Co2 O9 180.0 3_445 .
O10 Co2 N1 89.88(7) 3_445 .
O10 Co2 N1 90.12(7) . .
O9 Co2 N1 89.33(7) 3_445 .
O9 Co2 N1 90.67(7) . .
O10 Co2 N1 90.12(7) 3_445 3_445
O10 Co2 N1 89.88(7) . 3_445
O9 Co2 N1 90.67(7) 3_445 3_445
O9 Co2 N1 89.33(7) . 3_445
N1 Co2 N1 180.00(11) . 3_445
C13 N1 C9 116.94(19) . .
C13 N1 Co2 123.38(15) . .
C9 N1 Co2 118.58(15) . .
C16 N2 C17 117.97(19) . .
C19 N3 C23 122.3(2) . .
C19 N3 H3 118.9 . .
C23 N3 H3 118.9 . .
C26 N4 C27 117.1(2) . .

loop_
_geom_bond_atom_site_label_1
_geom_bond_atom_site_label_2
_geom_bond_distance
_geom_bond_site_symmetry_2
C1 O1 1.257(3) .
C1 O2 1.266(3) .
C1 C2 1.512(3) .
C1 Co1 2.473(2) .
C2 C7 1.398(3) .
C2 C3 1.404(3) .
C3 C4 1.390(3) .
C3 S1 1.783(2) .
C4 C5 1.397(3) .
C4 H4 0.9500 .
C5 C6 1.398(3) .
C5 C8 1.524(3) .
C6 C7 1.387(3) .
C6 H6 0.9500 .
C7 H7 0.9500 .
C8 O7 1.250(3) .
C8 O6 1.256(3) .
C9 N1 1.345(3) .
C9 C10 1.387(3) .
C9 H9 0.9500 .
C10 C11 1.390(3) .
C10 H10 0.9500 .
C11 C12 1.401(3) .
C11 C14 1.490(3) .
C12 C13 1.385(3) .
C12 H12 0.9500 .
C13 N1 1.345(3) .
C13 H13 0.9500 .
C14 C18 1.397(3) .
C14 C15 1.398(3) .
C15 C16 1.391(3) .
C15 H15 0.9500 .
C16 N2 1.333(3) .
C16 H16 0.9500 .
C17 N2 1.342(3) .
C17 C18 1.389(3) .
C17 H17 0.9500 .
C18 H18 0.9500 .
C19 N3 1.335(3) .
C19 C20 1.380(3) .
C19 H19 0.9500 .
C20 C21 1.401(3) .
C20 H20 0.9500 .
C21 C22 1.394(3) .
C21 C24 1.483(3) .
C22 C23 1.378(3) .
C22 H22 0.9500 .
C23 N3 1.340(3) .
C23 H23 0.9500 .
C24 C28 1.390(3) .
C24 C25 1.391(3) .
C25 C26 1.389(3) .
C25 H25 0.9500 .
C26 N4 1.335(3) .
C26 H26 0.9500 .
C27 N4 1.341(3) .
C27 C28 1.384(3) .
C27 H27 0.9500 .
C28 H28 0.9500 .
O1 Co1 2.2079(18) .
O2 Co1 2.1116(16) .
O3 S1 1.4524(18) .
O4 S1 1.4542(17) .
O5 S1 1.4579(18) .
O8 Co1 2.0360(19) .
O8 H1O 0.70(4) .
O8 H2O 0.81(4) .
O9 Co2 2.0953(18) .
O9 H3O 0.80(3) .
O9 H4O 0.76(3) .
O10 Co2 2.0652(18) .
O10 H5O 0.76(3) .
O10 H6O 0.72(3) .
O11 H7O 0.903(10) .
O11 H8O 0.903(10) .
Co1 O8 2.0360(19) 3
Co1 O2 2.1116(16) 3
Co1 O1 2.2079(18) 3
Co1 C1 2.473(2) 3
Co2 O10 2.0652(18) 3_445
Co2 O9 2.0953(18) 3_445
Co2 N1 2.2039(19) .
Co2 N1 2.2039(19) 3_445
N3 H3 0.8800 .

loop_
_geom_hbond_atom_site_label_D
_geom_hbond_atom_site_label_H
_geom_hbond_atom_site_label_A
_geom_hbond_distance_DH
_geom_hbond_distance_HA
_geom_hbond_distance_DA
_geom_hbond_angle_DHA
_geom_hbond_site_symmetry_A
O8 H1O O6 0.70(4) 2.01(4) 2.708(2) 172(4) 4_556
O8 H2O O4 0.81(4) 2.01(4) 2.807(3) 167(3) .
O9 H3O O5 0.80(3) 2.00(3) 2.797(3) 172(3) 3_545
O9 H3O S1 0.80(3) 2.98(3) 3.738(2) 160(3) 3_545
O9 H4O O7 0.76(3) 1.96(3) 2.688(3) 162(3) 4_556
O10 H5O O3 0.76(3) 1.94(3) 2.691(2) 168(3) 3_545
O10 H6O N4 0.72(3) 2.02(3) 2.736(3) 177(4) 2_444
O11 H7O S1 0.903(10) 2.75(2) 3.630(5) 165(7) 4
O11 H7O O4 0.903(10) 2.32(4) 3.093(5) 143(6) 4
O11 H8O O7 0.903(10) 2.03(5) 2.809(5) 144(7) 1_455
N3 H3 N2 0.88 1.84 2.720(3) 173.1 4_556

loop_
_geom_torsion_atom_site_label_1
_geom_torsion_atom_site_label_2
_geom_torsion_atom_site_label_3
_geom_torsion_atom_site_label_4
_geom_torsion
_geom_torsion_site_symmetry_1
_geom_torsion_site_symmetry_4
O1 C1 C2 C7 -97.3(3) . .
O2 C1 C2 C7 82.5(3) . .
O1 C1 C2 C3 85.0(3) . .
O2 C1 C2 C3 -95.3(3) . .
C7 C2 C3 C4 -1.6(3) . .
C1 C2 C3 C4 176.2(2) . .
C7 C2 C3 S1 176.49(16) . .
C1 C2 C3 S1 -5.8(3) . .
C2 C3 C4 C5 -1.0(3) . .
S1 C3 C4 C5 -179.09(16) . .
C3 C4 C5 C6 3.1(3) . .
C3 C4 C5 C8 -175.63(19) . .
C4 C5 C6 C7 -2.7(3) . .
C8 C5 C6 C7 176.0(2) . .
C5 C6 C7 C2 0.2(3) . .
C3 C2 C7 C6 2.0(3) . .
C1 C2 C7 C6 -175.8(2) . .
C4 C5 C8 O7 157.7(2) . .
C6 C5 C8 O7 -21.0(3) . .
C4 C5 C8 O6 -21.5(3) . .
C6 C5 C8 O6 159.7(2) . .
N1 C9 C10 C11 -0.6(4) . .
C9 C10 C11 C12 3.4(3) . .
C9 C10 C11 C14 -176.2(2) . .
C10 C11 C12 C13 -3.2(3) . .
C14 C11 C12 C13 176.5(2) . .
C11 C12 C13 N1 0.0(4) . .
C10 C11 C14 C18 159.2(2) . .
C12 C11 C14 C18 -20.5(3) . .
C10 C11 C14 C15 -20.2(3) . .
C12 C11 C14 C15 160.2(2) . .
C18 C14 C15 C16 1.3(3) . .
C11 C14 C15 C16 -179.3(2) . .
C14 C15 C16 N2 0.4(4) . .
N2 C17 C18 C14 1.4(4) . .
C15 C14 C18 C17 -2.1(3) . .
C11 C14 C18 C17 178.5(2) . .
N3 C19 C20 C21 -1.3(4) . .
C19 C20 C21 C22 -0.8(3) . .
C19 C20 C21 C24 178.3(2) . .
C20 C21 C22 C23 2.2(3) . .
C24 C21 C22 C23 -177.0(2) . .
C21 C22 C23 N3 -1.4(3) . .
C22 C21 C24 C28 -33.0(3) . .
C20 C21 C24 C28 147.9(2) . .
C22 C21 C24 C25 146.4(2) . .
C20 C21 C24 C25 -32.8(3) . .
C28 C24 C25 C26 1.1(3) . .
C21 C24 C25 C26 -178.3(2) . .
C24 C25 C26 N4 -1.2(4) . .
N4 C27 C28 C24 -0.3(4) . .
C25 C24 C28 C27 -0.4(3) . .
C21 C24 C28 C27 178.9(2) . .
O2 C1 O1 Co1 5.2(2) . .
C2 C1 O1 Co1 -175.04(19) . .
O1 C1 O2 Co1 -5.4(2) . .
C2 C1 O2 Co1 174.81(17) . .
C4 C3 S1 O3 107.50(18) . .
C2 C3 S1 O3 -70.60(19) . .
C4 C3 S1 O4 -132.60(17) . .
C2 C3 S1 O4 49.3(2) . .
C4 C3 S1 O5 -12.3(2) . .
C2 C3 S1 O5 169.56(17) . .
C1 O2 Co1 O8 96.11(14) . 3
C1 O2 Co1 O8 -83.89(14) . .
C1 O2 Co1 O1 -176.98(12) . 3
C1 O2 Co1 O1 3.02(12) . .
C1 O2 Co1 C1 180.0 . 3
C1 O1 Co1 O8 -89.62(14) . 3
C1 O1 Co1 O8 90.38(14) . .
C1 O1 Co1 O2 176.96(12) . 3
C1 O1 Co1 O2 -3.04(12) . .
C1 O1 Co1 C1 180.0 . 3
O1 C1 Co1 O8 91.16(14) . 3
O2 C1 Co1 O8 -83.63(14) . 3
O1 C1 Co1 O8 -88.84(14) . .
O2 C1 Co1 O8 96.37(14) . .
O1 C1 Co1 O2 -5.2(2) . 3
O2 C1 Co1 O2 180.0 . 3
O1 C1 Co1 O2 174.8(2) . .
O1 C1 Co1 O1 180.0 . 3
O2 C1 Co1 O1 5.2(2) . 3
O2 C1 Co1 O1 -174.8(2) . .
C12 C13 N1 C9 2.9(3) . .
C12 C13 N1 Co2 -164.91(18) . .
C10 C9 N1 C13 -2.6(3) . .
C10 C9 N1 Co2 165.80(19) . .
O10 Co2 N1 C13 -77.82(18) 3_445 .
O10 Co2 N1 C13 102.18(18) . .
O9 Co2 N1 C13 14.42(18) 3_445 .
O9 Co2 N1 C13 -165.58(18) . .
O10 Co2 N1 C9 114.59(17) 3_445 .
O10 Co2 N1 C9 -65.41(17) . .
O9 Co2 N1 C9 -153.18(18) 3_445 .
O9 Co2 N1 C9 26.82(18) . .
C15 C16 N2 C17 -1.2(4) . .
C18 C17 N2 C16 0.3(4) . .
C20 C19 N3 C23 2.2(4) . .
C22 C23 N3 C19 -0.8(3) . .
C25 C26 N4 C27 0.5(4) . .
C28 C27 N4 C26 0.2(4) . .
